data_7118335
loop_
_publ_author_name
'He, Shixiong'
'Wang, Fuli'
'Tong, Wah-Leung'
'Yiu, Shek-Man'
'Chan, Michael C. W.'

_publ_section_title
;
 Topologically diverse shape-persistent bis-(Zn-salphen) catalysts:
 efficient cyclic carbonate formation under mild conditions.
;
_journal_issue 5
_journal_name_full 'Chemical communications (Cambridge, England)'
_journal_page_first 1017
_journal_page_last 1020
_journal_paper_doi 10.1039/c5cc08794e
_journal_volume 52
_journal_year 2016
_chemical_formula_moiety '0.5(C140 H136 N8 O14 Zn4)'
_chemical_formula_sum 'C70 H68 N4 O7 Zn2'
_chemical_formula_weight 1208.02
_chemical_name_systematic 7?AcOH
_space_group_crystal_system orthorhombic
_space_group_IT_number 52
_space_group_name_Hall '-P 2a 2bc'
_space_group_name_H-M_alt 'P n n a'
_symmetry_space_group_name_Hall '-P 2a 2bc'
_symmetry_space_group_name_H-M 'P n n a'
_atom_sites_solution_hydrogens geom
_atom_sites_solution_primary direct
_atom_sites_solution_secondary difmap
_audit_creation_date
;
'Fri Aug 16 09:53:59 2013'
;
_audit_creation_method
;
CrysAlisPro, Oxford Diffraction Ltd.,
Version 1.171.35.21 (release 20-01-2012 CrysAlis171 .NET)
(compiled Jan 23 2012,18:06:46)
;
_audit_update_record
;
2015-06-17 deposited with the CCDC.
2015-11-12 downloaded from the CCDC.
;
_cell_angle_alpha 90.0
_cell_angle_beta 90.0
_cell_angle_gamma 90.0
_cell_formula_units_Z 4
_cell_length_a 17.8685(2)
_cell_length_b 23.0557(2)
_cell_length_c 18.5326(2)
_cell_measurement_reflns_used 8826
_cell_measurement_temperature 173(2)
_cell_measurement_theta_max 71.5238
_cell_measurement_theta_min 3.0568
_cell_volume 7634.89(14)
_computing_cell_refinement
;
CrysAlisPro, Agilent Technologies,
Version 1.171.35.21 (release 20-01-2012 CrysAlis171 .NET)
(compiled Jan 23 2012,18:06:46)
;
_computing_data_collection
;
CrysAlisPro, Agilent Technologies,
Version 1.171.35.21 (release 20-01-2012 CrysAlis171 .NET)
(compiled Jan 23 2012,18:06:46)
;
_computing_data_reduction
;
CrysAlisPro, Agilent Technologies,
Version 1.171.35.21 (release 20-01-2012 CrysAlis171 .NET)
(compiled Jan 23 2012,18:06:46)
;
_computing_molecular_graphics 'Olex2 (Dolomanov et al., 2009)'
_computing_publication_material 'Olex2 (Dolomanov et al., 2009)'
_computing_structure_refinement 'XL (Sheldrick, 2008)'
_computing_structure_solution 'SHELXS-97 (Sheldrick, 1990)'
_diffrn_ambient_temperature 173(2)
_diffrn_detector_area_resol_mean 16.1270
_diffrn_measured_fraction_theta_full 0.990
_diffrn_measured_fraction_theta_max 0.990
_diffrn_measurement_details
;
  1 omega  -20.00    6.00   1.0000    4.0000
omega____ theta____ kappa____ phi______ frames
    -        0.0000  -99.0000 -150.0000 26

  2 omega   14.00   64.00   1.0000    4.0000
omega____ theta____ kappa____ phi______ frames
    -        0.0000   57.0000  -60.0000 50

  3 omega  -12.00   49.00   1.0000    4.0000
omega____ theta____ kappa____ phi______ frames
    -        0.0000 -111.0000  148.0000 61

  4 omega   73.00  123.00   1.0000   16.0000
omega____ theta____ kappa____ phi______ frames
    -       55.0000  125.0000  -60.0000 50

  5 omega -140.00  -80.00   1.0000   32.0000
omega____ theta____ kappa____ phi______ frames
    -      -64.0000  178.0000  120.0000 60

  6 omega  -71.00    6.00   1.0000   32.0000
omega____ theta____ kappa____ phi______ frames
    -      -64.0000   37.0000  -30.0000 77

  7 omega   40.00   82.00   1.0000   32.0000
omega____ theta____ kappa____ phi______ frames
    -      110.0000 -111.0000   30.0000 42

  8 omega   37.00   69.00   1.0000   32.0000
omega____ theta____ kappa____ phi______ frames
    -      110.0000  -25.0000 -180.0000 32

  9 omega   45.00   71.00   1.0000   32.0000
omega____ theta____ kappa____ phi______ frames
    -      110.0000  -37.0000  120.0000 26

 10 omega   38.00  116.00   1.0000   32.0000
omega____ theta____ kappa____ phi______ frames
    -      110.0000  -88.0000  -60.0000 78

 11 omega   38.00   63.00   1.0000   32.0000
omega____ theta____ kappa____ phi______ frames
    -      110.0000  -37.0000  150.0000 25

 12 omega   38.00   63.00   1.0000   32.0000
omega____ theta____ kappa____ phi______ frames
    -      110.0000  -37.0000  -30.0000 25

 13 omega   44.00   69.00   1.0000   32.0000
omega____ theta____ kappa____ phi______ frames
    -      110.0000  -25.0000  150.0000 25

 14 omega   37.00   68.00   1.0000   32.0000
omega____ theta____ kappa____ phi______ frames
    -      110.0000  -25.0000 -120.0000 31

 15 omega   38.00   68.00   1.0000   32.0000
omega____ theta____ kappa____ phi______ frames
    -      110.0000  -25.0000 -150.0000 30

 16 omega   53.00   79.00   1.0000   32.0000
omega____ theta____ kappa____ phi______ frames
    -      110.0000 -111.0000  150.0000 26

 17 omega   41.00   70.00   1.0000   32.0000
omega____ theta____ kappa____ phi______ frames
    -      110.0000  -25.0000  -90.0000 29

 18 omega  -30.00   70.00   1.0000    4.0000
omega____ theta____ kappa____ phi______ frames
    -        0.0000   77.0000  -30.0000 100

 19 omega    8.00   69.00   1.0000    4.0000
omega____ theta____ kappa____ phi______ frames
    -        0.0000 -143.0000 -133.0000 61

 20 omega  -26.00   72.00   1.0000    4.0000
omega____ theta____ kappa____ phi______ frames
    -        0.0000   37.0000 -120.0000 98

 21 omega -125.00  -25.00   1.0000   16.0000
omega____ theta____ kappa____ phi______ frames
    -      -55.0000  -77.0000  -60.0000 100

 22 omega   80.00  162.00   1.0000   32.0000
omega____ theta____ kappa____ phi______ frames
    -      110.0000   77.0000 -150.0000 82
;
_diffrn_measurement_device_type 'Xcalibur, Sapphire3, Gemini ultra'
_diffrn_measurement_method '\w scans'
_diffrn_orient_matrix_UB_11 -0.0150804000
_diffrn_orient_matrix_UB_12 -0.0179600000
_diffrn_orient_matrix_UB_13 0.0787840000
_diffrn_orient_matrix_UB_21 -0.0096154000
_diffrn_orient_matrix_UB_22 0.0642226000
_diffrn_orient_matrix_UB_23 0.0209596000
_diffrn_orient_matrix_UB_31 -0.0842997000
_diffrn_orient_matrix_UB_32 -0.0041341000
_diffrn_orient_matrix_UB_33 -0.0164702000
_diffrn_radiation_monochromator mirror
_diffrn_radiation_type CuK\a
_diffrn_radiation_wavelength 1.54178
_diffrn_reflns_av_R_equivalents 0.0284
_diffrn_reflns_av_unetI/netI 0.0940
_diffrn_reflns_limit_h_max 16
_diffrn_reflns_limit_h_min -21
_diffrn_reflns_limit_k_max 22
_diffrn_reflns_limit_k_min -21
_diffrn_reflns_limit_l_max 24
_diffrn_reflns_limit_l_min -28
_diffrn_reflns_number 31864
_diffrn_reflns_theta_full 71.72
_diffrn_reflns_theta_max 71.72
_diffrn_reflns_theta_min 3.06
_diffrn_source 'Enhance Ultra (Cu) X-ray Source'
_exptl_absorpt_coefficient_mu 1.140
_exptl_absorpt_correction_T_max 1.00000
_exptl_absorpt_correction_T_min 0.89987
_exptl_absorpt_correction_type multi-scan
_exptl_absorpt_process_details
;
CrysAlisPro, Agilent Technologies,
Version 1.171.35.21 (release 20-01-2012 CrysAlis171 .NET)
(compiled Jan 23 2012,18:06:46)
Empirical absorption correction using spherical harmonics,
 implemented in SCALE3 ABSPACK scaling algorithm.
;
_exptl_crystal_colour orange
_exptl_crystal_density_diffrn 1.052
_exptl_crystal_density_method 'not measured'
_exptl_crystal_description cube
_exptl_crystal_F_000 2528
_exptl_crystal_recrystallization_method 'Re-crystallisation from solvent: Ethyl acetate'
_exptl_crystal_size_max 0.24
_exptl_crystal_size_mid 0.22
_exptl_crystal_size_min 0.15
_platon_squeeze_details
;
;
_refine_diff_density_max 1.272
_refine_diff_density_min -0.249
_refine_diff_density_rms 0.069
_refine_ls_extinction_method none
_refine_ls_goodness_of_fit_ref 1.043
_refine_ls_hydrogen_treatment constr
_refine_ls_matrix_type full
_refine_ls_number_parameters 396
_refine_ls_number_reflns 7390
_refine_ls_number_restraints 12
_refine_ls_restrained_S_all 1.043
_refine_ls_R_factor_all 0.0678
_refine_ls_R_factor_gt 0.0537
_refine_ls_shift/su_max 0.001
_refine_ls_shift/su_mean 0.000
_refine_ls_structure_factor_coef Fsqd
_refine_ls_weighting_details 'calc w=1/[\s^2^(Fo^2^)+(0.1035P)^2^+1.7271P] where P=(Fo^2^+2Fc^2^)/3'
_refine_ls_weighting_scheme calc
_refine_ls_wR_factor_gt 0.1558
_refine_ls_wR_factor_ref 0.1671
_reflns_number_gt 5456
_reflns_number_total 7390
_reflns_threshold_expression >2sigma(I)
_cod_data_source_file c5cc08794e2.cif
_cod_data_source_block 081513a_shixiong
_cod_original_cell_volume 7634.92(15)
_cod_database_code 7118335
_cell_oxdiff_angle_alpha 89.991(3)
_cell_oxdiff_angle_beta 89.991(2)
_cell_oxdiff_angle_gamma 90.018(2)
_cell_oxdiff_length_a 17.8769(5)
_cell_oxdiff_length_b 23.0572(7)
_cell_oxdiff_length_c 18.5227(6)
_cell_oxdiff_measurement_reflns_used 8826
_cell_oxdiff_volume 7634.9(4)
_reflns_odcompleteness_completeness 99.95
_reflns_odcompleteness_iscentric 1
_reflns_odcompleteness_theta 68.13

loop_
_space_group_symop_id
_space_group_symop_operation_xyz
1 'x, y, z'
2 '-x+1/2, -y, z'
3 '-x+1/2, y+1/2, -z+1/2'
4 'x, -y+1/2, -z+1/2'
5 '-x, -y, -z'
6 'x-1/2, y, -z'
7 'x-1/2, -y-1/2, z-1/2'
8 '-x, y-1/2, z-1/2'

loop_
_atom_site_label
_atom_site_type_symbol
_atom_site_fract_x
_atom_site_fract_y
_atom_site_fract_z
_atom_site_U_iso_or_equiv
_atom_site_adp_type
_atom_site_occupancy
_atom_site_symmetry_multiplicity
_atom_site_calc_flag
_atom_site_disorder_assembly
_atom_site_disorder_group
_atom_site_refinement_flags_posn
_atom_site_refinement_flags_adp
Zn1 Zn 0.654932(17) 0.381530(12) 0.249864(15) 0.03156(13) Uani 1 1 d . . . .
O1 O 0.58858(10) 0.38697(7) 0.33502(10) 0.0436(4) Uani 1 1 d . . . .
O2 O 0.57144(11) 0.38346(7) 0.18032(10) 0.0447(4) Uani 1 1 d . . . .
O3 O 0.7500 0.5000 0.61030(13) 0.0497(6) Uani 1 2 d . . S T
N1 N 0.74027(11) 0.42038(8) 0.31028(10) 0.0352(4) Uani 1 1 d . . . .
N2 N 0.72436(12) 0.41449(8) 0.16926(11) 0.0398(5) Uani 1 1 d . . . .
C1 C 0.4228(2) 0.32501(16) 0.1544(3) 0.1051(18) Uani 1 1 d . . . .
H1A H 0.3727 0.3175 0.1738 0.158 Uiso 1 1 calc . . GR .
H1B H 0.4592 0.3252 0.1940 0.158 Uiso 1 1 calc . . GR .
H1C H 0.4360 0.2946 0.1197 0.158 Uiso 1 1 calc . . GR .
C2 C 0.4144(2) 0.43038(16) 0.1728(2) 0.0793(11) Uani 1 1 d . . . .
H2A H 0.4155 0.4684 0.1490 0.119 Uiso 1 1 calc . . GR .
H2B H 0.4552 0.4280 0.2079 0.119 Uiso 1 1 calc . . GR .
H2C H 0.3663 0.4254 0.1976 0.119 Uiso 1 1 calc . . GR .
C3 C 0.3542(2) 0.3876(3) 0.0676(3) 0.1153(19) Uani 1 1 d . . . .
H3A H 0.3582 0.3590 0.0287 0.173 Uiso 1 1 calc . . GR .
H3B H 0.3512 0.4266 0.0469 0.173 Uiso 1 1 calc . . GR .
H3C H 0.3089 0.3798 0.0959 0.173 Uiso 1 1 calc . . GR .
C4 C 0.42363(18) 0.38326(14) 0.11703(18) 0.0613(8) Uani 1 1 d . . . .
C5 C 0.56837(17) 0.39424(12) 0.11211(14) 0.0481(6) Uani 1 1 d . . . .
C6 C 0.4960(2) 0.39262(15) 0.07493(18) 0.0640(8) Uani 1 1 d . . . .
C7 C 0.4969(2) 0.4005(2) 0.0014(2) 0.0965(14) Uani 1 1 d . . . .
H7 H 0.4507 0.3989 -0.0239 0.116 Uiso 1 1 calc . . R .
C8 C 0.5618(2) 0.4106(2) -0.03781(18) 0.0991(15) Uani 1 1 d . . . .
H8 H 0.5593 0.4135 -0.0889 0.119 Uiso 1 1 calc . . R .
C9 C 0.6276(2) 0.4163(2) -0.00435(18) 0.0866(12) Uani 1 1 d . . . .
H9 H 0.6711 0.4258 -0.0313 0.104 Uiso 1 1 calc . . R .
C10 C 0.63271(19) 0.40807(13) 0.07158(16) 0.0556(7) Uani 1 1 d . . . .
C11 C 0.70479(18) 0.41966(12) 0.10157(15) 0.0527(7) Uani 1 1 d . . . .
H11 H 0.7424 0.4324 0.0690 0.063 Uiso 1 1 calc . . R .
C12 C 0.79545(14) 0.43259(9) 0.19345(14) 0.0396(5) Uani 1 1 d . . . .
C13 C 0.85534(16) 0.44702(12) 0.14797(16) 0.0508(7) Uani 1 1 d . . . .
H13 H 0.8499 0.4439 0.0971 0.061 Uiso 1 1 calc . . R .
C14 C 0.92239(17) 0.46576(12) 0.17716(17) 0.0556(7) Uani 1 1 d . . . .
H14 H 0.9629 0.4755 0.1462 0.067 Uiso 1 1 calc . . R .
C15 C 0.93084(16) 0.47042(13) 0.25037(14) 0.0482(6) Uani 1 1 d . . . .
H15 H 0.9769 0.4836 0.2700 0.058 Uiso 1 1 calc . . R .
C16 C 0.87196(16) 0.45582(12) 0.29600(16) 0.0503(6) Uani 1 1 d . . . .
H16 H 0.8783 0.4591 0.3467 0.060 Uiso 1 1 calc . . R .
C17 C 0.80398(14) 0.43652(10) 0.26843(15) 0.0381(5) Uani 1 1 d . . . .
C18 C 0.73914(14) 0.42657(10) 0.37914(13) 0.0404(5) Uani 1 1 d . . . .
H18 H 0.7840 0.4399 0.4011 0.048 Uiso 1 1 calc . . R .
C19 C 0.67787(15) 0.41551(10) 0.42591(13) 0.0401(5) Uani 1 1 d . . . .
C20 C 0.69228(16) 0.42394(11) 0.50006(14) 0.0470(6) Uani 1 1 d . . . .
H20 H 0.7416 0.4340 0.5146 0.056 Uiso 1 1 calc . . R .
C21 C 0.63816(17) 0.41830(12) 0.55205(15) 0.0494(6) Uani 1 1 d . . . .
C22 C 0.56484(16) 0.40648(11) 0.52784(14) 0.0468(6) Uani 1 1 d . . . .
H22 H 0.5261 0.4043 0.5628 0.056 Uiso 1 1 calc . . R .
C23 C 0.54603(16) 0.39789(11) 0.45599(15) 0.0457(6) Uani 1 1 d . . . .
C24 C 0.60425(15) 0.39949(9) 0.40225(13) 0.0392(5) Uani 1 1 d . . . .
C25 C 0.46441(17) 0.38881(13) 0.43376(17) 0.0546(7) Uani 1 1 d . . . .
C26 C 0.4107(2) 0.3928(2) 0.4981(2) 0.0932(14) Uani 1 1 d . . . .
H26A H 0.3596 0.3847 0.4819 0.140 Uiso 1 1 calc . . GR .
H26B H 0.4130 0.4320 0.5187 0.140 Uiso 1 1 calc . . GR .
H26C H 0.4254 0.3644 0.5348 0.140 Uiso 1 1 calc . . GR .
C27 C 0.4540(2) 0.32862(16) 0.3993(2) 0.0870(13) Uani 1 1 d . . . .
H27A H 0.4020 0.3242 0.3835 0.131 Uiso 1 1 calc . . GR .
H27B H 0.4659 0.2985 0.4349 0.131 Uiso 1 1 calc . . GR .
H27C H 0.4875 0.3248 0.3577 0.131 Uiso 1 1 calc . . GR .
C28 C 0.4409(2) 0.43494(17) 0.3787(2) 0.0741(10) Uani 1 1 d . . . .
H28A H 0.4707 0.4305 0.3346 0.111 Uiso 1 1 calc . . GR .
H28B H 0.4491 0.4736 0.3991 0.111 Uiso 1 1 calc . . GR .
H28C H 0.3877 0.4301 0.3671 0.111 Uiso 1 1 calc . . GR .
C29 C 0.65408(17) 0.42627(13) 0.62990(15) 0.0523(7) Uani 1 1 d . . . .
C30 C 0.6166(2) 0.39602(14) 0.68418(16) 0.0613(8) Uani 1 1 d . . . .
H30 H 0.5794 0.3684 0.6711 0.074 Uiso 1 1 calc . . R .
C31 C 0.6319(2) 0.40506(17) 0.75666(16) 0.0644(9) Uani 1 1 d . . . .
H31 H 0.6057 0.3828 0.7916 0.077 Uiso 1 1 calc . . R .
C32 C 0.6840(2) 0.44540(16) 0.77985(16) 0.0669(10) Uani 1 1 d . . . .
H32 H 0.6932 0.4515 0.8298 0.080 Uiso 1 1 calc . . R .
C33 C 0.72230(17) 0.47662(13) 0.72778(14) 0.0550(7) Uani 1 1 d . . . .
C34 C 0.70750(17) 0.46544(12) 0.65498(13) 0.0508(7) Uani 1 1 d . . . .
C35 C 0.6653(2) 0.2500 0.2500 0.0341(7) Uani 1 2 d . . S T
C36 C 0.5819(3) 0.2472(14) 0.256(2) 0.062(4) Uani 0.50 1 d A -1 . .
H36A H 0.5678 0.2367 0.3052 0.093 Uiso 0.50 1 calc A -1 GR .
H36B H 0.5627 0.2178 0.2222 0.093 Uiso 0.50 1 calc A -1 GR .
H36C H 0.5605 0.2851 0.2437 0.093 Uiso 0.50 1 calc A -1 GR .
O4 O 0.7003(4) 0.2975(3) 0.2578(3) 0.0367(17) Uani 0.50 1 d . . . U
H4 H 0.7293 0.2962 0.2215 0.044 Uiso 0.50 1 d . . R .
O5 O 0.6985(4) 0.2021(3) 0.2556(3) 0.0277(13) Uani 0.50 1 d . . . U

loop_
_atom_site_aniso_label
_atom_site_aniso_U_11
_atom_site_aniso_U_22
_atom_site_aniso_U_33
_atom_site_aniso_U_23
_atom_site_aniso_U_13
_atom_site_aniso_U_12
Zn1 0.0371(2) 0.0282(2) 0.0294(2) -0.00109(10) 0.00058(12) -0.00025(11)
O1 0.0446(10) 0.0469(9) 0.0393(10) -0.0047(7) 0.0091(8) 0.0002(7)
O2 0.0461(10) 0.0473(10) 0.0406(9) 0.0024(7) -0.0113(8) 0.0010(7)
O3 0.0577(16) 0.0612(15) 0.0304(12) 0.000 0.000 0.0119(12)
N1 0.0402(11) 0.0300(9) 0.0355(10) -0.0028(7) -0.0014(8) 0.0037(8)
N2 0.0466(12) 0.0344(10) 0.0385(11) 0.0018(8) 0.0081(9) 0.0044(9)
C1 0.059(2) 0.058(2) 0.198(6) 0.005(3) -0.016(3) -0.0009(17)
C2 0.066(2) 0.081(2) 0.092(3) -0.022(2) 0.016(2) 0.0020(18)
C3 0.054(2) 0.218(6) 0.074(3) -0.022(3) -0.015(2) 0.022(3)
C4 0.0531(18) 0.073(2) 0.0578(18) -0.0101(14) -0.0130(15) 0.0132(14)
C5 0.0557(16) 0.0502(14) 0.0384(13) -0.0090(11) -0.0085(12) 0.0127(12)
C6 0.064(2) 0.080(2) 0.0487(17) -0.0064(15) -0.0054(15) 0.0181(16)
C7 0.063(2) 0.176(4) 0.0500(19) -0.012(2) -0.0200(18) 0.026(3)
C8 0.070(2) 0.197(5) 0.0309(16) 0.000(2) -0.0002(16) 0.030(3)
C9 0.063(2) 0.157(4) 0.0403(17) 0.009(2) -0.0003(16) 0.032(2)
C10 0.0631(18) 0.0663(18) 0.0375(14) -0.0047(12) -0.0051(13) 0.0181(15)
C11 0.0647(18) 0.0552(15) 0.0383(13) 0.0082(11) 0.0145(13) 0.0127(13)
C12 0.0421(13) 0.0305(11) 0.0461(14) -0.0007(9) 0.0077(11) 0.0046(9)
C13 0.0547(16) 0.0536(15) 0.0441(15) 0.0001(12) 0.0113(13) -0.0005(12)
C14 0.0493(16) 0.0563(16) 0.0613(18) 0.0013(13) 0.0163(14) -0.0022(13)
C15 0.0378(14) 0.0506(16) 0.0560(17) -0.0077(11) 0.0028(12) -0.0051(12)
C16 0.0523(16) 0.0525(15) 0.0459(15) -0.0069(11) 0.0057(13) -0.0015(13)
C17 0.0356(12) 0.0253(10) 0.0534(14) -0.0029(9) 0.0038(11) 0.0029(9)
C18 0.0415(13) 0.0394(12) 0.0403(13) -0.0032(9) -0.0048(11) 0.0047(10)
C19 0.0461(14) 0.0385(12) 0.0356(12) -0.0026(9) -0.0025(11) 0.0073(10)
C20 0.0499(15) 0.0542(15) 0.0370(13) -0.0009(11) 0.0020(11) 0.0079(12)
C21 0.0588(17) 0.0523(15) 0.0371(14) 0.0018(11) 0.0062(12) 0.0107(13)
C22 0.0507(15) 0.0503(14) 0.0394(13) 0.0034(11) 0.0142(12) 0.0077(12)
C23 0.0518(16) 0.0393(12) 0.0460(14) -0.0021(10) 0.0077(12) 0.0052(11)
C24 0.0514(15) 0.0310(11) 0.0352(12) 0.0011(9) 0.0110(11) 0.0083(10)
C25 0.0501(16) 0.0597(17) 0.0540(17) -0.0108(13) 0.0088(14) 0.0041(13)
C26 0.053(2) 0.154(4) 0.074(3) -0.017(2) 0.021(2) -0.001(2)
C27 0.067(2) 0.074(2) 0.120(4) -0.026(2) 0.023(2) -0.0200(18)
C28 0.0543(19) 0.087(2) 0.081(2) -0.0017(19) -0.0045(18) 0.0134(17)
C29 0.0614(18) 0.0567(16) 0.0389(14) 0.0039(12) 0.0090(12) 0.0195(13)
C30 0.070(2) 0.0715(19) 0.0423(16) 0.0077(13) 0.0107(15) 0.0111(16)
C31 0.079(2) 0.073(2) 0.0412(16) 0.0093(13) 0.0163(15) 0.017(2)
C32 0.085(2) 0.088(2) 0.0285(13) 0.0061(14) 0.0064(15) 0.036(2)
C33 0.0621(19) 0.0697(18) 0.0330(12) 0.0018(12) 0.0047(12) 0.0316(14)
C34 0.0608(17) 0.0602(16) 0.0314(12) 0.0038(11) 0.0051(12) 0.0211(14)
C35 0.0414(19) 0.0267(16) 0.0343(17) -0.0030(11) 0.000 0.000
C36 0.036(2) 0.030(6) 0.119(10) 0.013(6) 0.011(7) 0.014(6)
O4 0.0386(19) 0.0350(19) 0.0365(19) -0.0002(10) -0.0006(10) -0.0002(9)
O5 0.0301(16) 0.0257(15) 0.0272(15) -0.0006(9) -0.0013(10) 0.0000(8)

loop_
_atom_type_symbol
_atom_type_description
_atom_type_scat_dispersion_real
_atom_type_scat_dispersion_imag
_atom_type_scat_source
C C 0.0181 0.0091 'International Tables Vol C Tables 4.2.6.8 and 6.1.1.4'
H H 0.0000 0.0000 'International Tables Vol C Tables 4.2.6.8 and 6.1.1.4'
N N 0.0311 0.0180 'International Tables Vol C Tables 4.2.6.8 and 6.1.1.4'
O O 0.0492 0.0322 'International Tables Vol C Tables 4.2.6.8 and 6.1.1.4'
Zn Zn -1.5491 0.6778 'International Tables Vol C Tables 4.2.6.8 and 6.1.1.4'

loop_
_geom_angle_atom_site_label_1
_geom_angle_atom_site_label_2
_geom_angle_atom_site_label_3
_geom_angle
_geom_angle_site_symmetry_1
_geom_angle_site_symmetry_3
O1 Zn1 N1 89.00(8) . .
O1 Zn1 N2 154.84(7) . .
O1 Zn1 O4 103.50(19) . .
O1 Zn1 O5 108.78(17) . 4
O2 Zn1 O1 93.82(8) . .
O2 Zn1 N1 153.01(7) . .
O2 Zn1 N2 88.49(8) . .
O2 Zn1 O4 111.0(2) . .
O2 Zn1 O5 105.79(19) . 4
N1 Zn1 O4 94.3(2) . .
N2 Zn1 N1 78.11(8) . .
N2 Zn1 O4 99.0(2) . .
O5 Zn1 N1 98.62(19) 4 .
O5 Zn1 N2 94.58(18) 4 .
O5 Zn1 O4 6.8(3) 4 .
C24 O1 Zn1 130.19(17) . .
C5 O2 Zn1 132.63(19) . .
C34 O3 C34 106.1(3) 2_665 .
C17 N1 Zn1 113.70(15) . .
C18 N1 Zn1 124.58(18) . .
C18 N1 C17 121.6(2) . .
C11 N2 Zn1 124.2(2) . .
C11 N2 C12 121.2(2) . .
C12 N2 Zn1 114.59(16) . .
H1A C1 H1B 109.5 . .
H1A C1 H1C 109.5 . .
H1B C1 H1C 109.5 . .
C4 C1 H1A 109.5 . .
C4 C1 H1B 109.5 . .
C4 C1 H1C 109.5 . .
H2A C2 H2B 109.5 . .
H2A C2 H2C 109.5 . .
H2B C2 H2C 109.5 . .
C4 C2 H2A 109.5 . .
C4 C2 H2B 109.5 . .
C4 C2 H2C 109.5 . .
H3A C3 H3B 109.5 . .
H3A C3 H3C 109.5 . .
H3B C3 H3C 109.5 . .
C4 C3 H3A 109.5 . .
C4 C3 H3B 109.5 . .
C4 C3 H3C 109.5 . .
C1 C4 C3 108.7(4) . .
C1 C4 C6 111.6(3) . .
C2 C4 C1 109.0(3) . .
C2 C4 C3 105.7(3) . .
C2 C4 C6 110.0(3) . .
C6 C4 C3 111.6(3) . .
O2 C5 C6 119.6(3) . .
O2 C5 C10 122.1(3) . .
C10 C5 C6 118.3(3) . .
C5 C6 C4 120.7(3) . .
C7 C6 C4 122.4(3) . .
C7 C6 C5 116.9(3) . .
C6 C7 H7 118.3 . .
C6 C7 C8 123.4(4) . .
C8 C7 H7 118.3 . .
C7 C8 H8 119.7 . .
C9 C8 C7 120.6(3) . .
C9 C8 H8 119.7 . .
C8 C9 H9 119.9 . .
C8 C9 C10 120.1(4) . .
C10 C9 H9 119.9 . .
C5 C10 C9 120.3(3) . .
C5 C10 C11 124.8(3) . .
C9 C10 C11 114.7(3) . .
N2 C11 C10 126.7(3) . .
N2 C11 H11 116.7 . .
C10 C11 H11 116.7 . .
C13 C12 N2 124.5(2) . .
C17 C12 N2 115.6(2) . .
C17 C12 C13 119.9(2) . .
C12 C13 H13 120.0 . .
C14 C13 C12 120.0(3) . .
C14 C13 H13 120.0 . .
C13 C14 H14 119.8 . .
C15 C14 C13 120.5(3) . .
C15 C14 H14 119.8 . .
C14 C15 H15 120.0 . .
C14 C15 C16 120.0(3) . .
C16 C15 H15 120.0 . .
C15 C16 H16 119.5 . .
C17 C16 C15 121.0(3) . .
C17 C16 H16 119.5 . .
C12 C17 N1 115.8(2) . .
C16 C17 N1 125.5(2) . .
C16 C17 C12 118.7(2) . .
N1 C18 H18 116.6 . .
N1 C18 C19 126.8(2) . .
C19 C18 H18 116.6 . .
C18 C19 C24 124.5(2) . .
C20 C19 C18 115.4(2) . .
C20 C19 C24 120.0(2) . .
C19 C20 H20 118.6 . .
C21 C20 C19 122.8(3) . .
C21 C20 H20 118.6 . .
C20 C21 C22 116.7(3) . .
C20 C21 C29 122.5(3) . .
C22 C21 C29 120.8(3) . .
C21 C22 H22 118.1 . .
C23 C22 C21 123.9(2) . .
C23 C22 H22 118.1 . .
C22 C23 C24 119.0(3) . .
C22 C23 C25 120.6(2) . .
C24 C23 C25 120.4(2) . .
O1 C24 C19 122.9(2) . .
O1 C24 C23 119.9(2) . .
C19 C24 C23 117.2(2) . .
C23 C25 C26 112.3(3) . .
C23 C25 C27 110.5(3) . .
C23 C25 C28 110.3(3) . .
C26 C25 C27 107.5(3) . .
C26 C25 C28 107.7(3) . .
C28 C25 C27 108.4(3) . .
C25 C26 H26A 109.5 . .
C25 C26 H26B 109.5 . .
C25 C26 H26C 109.5 . .
H26A C26 H26B 109.5 . .
H26A C26 H26C 109.5 . .
H26B C26 H26C 109.5 . .
C25 C27 H27A 109.5 . .
C25 C27 H27B 109.5 . .
C25 C27 H27C 109.5 . .
H27A C27 H27B 109.5 . .
H27A C27 H27C 109.5 . .
H27B C27 H27C 109.5 . .
C25 C28 H28A 109.5 . .
C25 C28 H28B 109.5 . .
C25 C28 H28C 109.5 . .
H28A C28 H28B 109.5 . .
H28A C28 H28C 109.5 . .
H28B C28 H28C 109.5 . .
C30 C29 C21 123.2(3) . .
C34 C29 C21 122.4(3) . .
C34 C29 C30 114.3(3) . .
C29 C30 H30 119.1 . .
C31 C30 C29 121.9(4) . .
C31 C30 H30 119.1 . .
C30 C31 H31 118.8 . .
C32 C31 C30 122.3(3) . .
C32 C31 H31 118.8 . .
C31 C32 H32 121.1 . .
C33 C32 C31 117.7(3) . .
C33 C32 H32 121.1 . .
C32 C33 C33 135.8(2) . 2_665
C32 C33 C34 118.9(3) . .
C34 C33 C33 105.28(19) . 2_665
O3 C34 C29 123.5(2) . .
O3 C34 C33 111.7(3) . .
C29 C34 C33 124.8(3) . .
C36 C35 C36 10(3) 4 .
O4 C35 C36 121.4(12) 4 4
O4 C35 C36 117.5(12) . 4
O4 C35 C36 121.4(12) . .
O4 C35 C36 117.5(12) 4 .
O4 C35 O4 121.0(8) . 4
O5 C35 C36 115.2(13) . .
O5 C35 C36 121.0(13) 4 .
O5 C35 C36 115.2(13) 4 4
O5 C35 C36 121.0(13) . 4
O5 C35 O4 11.4(5) 4 .
O5 C35 O4 121.0(3) . .
O5 C35 O4 121.0(3) 4 4
O5 C35 O4 11.4(5) . 4
O5 C35 O5 123.7(7) . 4
C35 C36 H36A 109.5 . .
C35 C36 H36B 109.5 . .
C35 C36 H36C 109.5 . .
Zn1 O4 H4 102.2 . .
C35 O4 Zn1 126.6(5) . .
C35 O4 H4 100.4 . .
O5 O4 Zn1 81(3) 4 .
O5 O4 C35 82(3) 4 .
O5 O4 H4 45.1 4 .
C35 O5 Zn1 129.2(5) . 4
O4 O5 Zn1 92(3) 4 4
O4 O5 C35 87(3) 4 .

loop_
_geom_bond_atom_site_label_1
_geom_bond_atom_site_label_2
_geom_bond_distance
_geom_bond_site_symmetry_2
Zn1 O1 1.9772(17) .
Zn1 O2 1.9713(18) .
Zn1 N1 2.092(2) .
Zn1 N2 2.084(2) .
Zn1 O4 2.104(8) .
Zn1 O5 2.080(7) 4
O1 C24 1.309(3) .
O2 C5 1.289(3) .
O3 C34 1.377(3) .
O3 C34 1.377(3) 2_665
N1 C17 1.426(3) .
N1 C18 1.284(3) .
N2 C11 1.308(3) .
N2 C12 1.410(3) .
C1 H1A 0.9800 .
C1 H1B 0.9800 .
C1 H1C 0.9800 .
C1 C4 1.511(5) .
C2 H2A 0.9800 .
C2 H2B 0.9800 .
C2 H2C 0.9800 .
C2 C4 1.507(4) .
C3 H3A 0.9800 .
C3 H3B 0.9800 .
C3 H3C 0.9800 .
C3 C4 1.545(5) .
C4 C6 1.525(5) .
C5 C6 1.465(4) .
C5 C10 1.409(4) .
C6 C7 1.375(5) .
C7 H7 0.9500 .
C7 C8 1.386(6) .
C8 H8 0.9500 .
C8 C9 1.336(5) .
C9 H9 0.9500 .
C9 C10 1.423(4) .
C10 C11 1.427(5) .
C11 H11 0.9500 .
C12 C13 1.402(4) .
C12 C17 1.400(4) .
C13 H13 0.9500 .
C13 C14 1.383(4) .
C14 H14 0.9500 .
C14 C15 1.369(4) .
C15 H15 0.9500 .
C15 C16 1.391(4) .
C16 H16 0.9500 .
C16 C17 1.390(4) .
C18 H18 0.9500 .
C18 C19 1.419(4) .
C19 C20 1.411(4) .
C19 C24 1.434(4) .
C20 H20 0.9500 .
C20 C21 1.371(4) .
C21 C22 1.411(4) .
C21 C29 1.481(4) .
C22 H22 0.9500 .
C22 C23 1.387(4) .
C23 C24 1.440(4) .
C23 C25 1.529(4) .
C25 C26 1.532(4) .
C25 C27 1.538(4) .
C25 C28 1.532(5) .
C26 H26A 0.9800 .
C26 H26B 0.9800 .
C26 H26C 0.9800 .
C27 H27A 0.9800 .
C27 H27B 0.9800 .
C27 H27C 0.9800 .
C28 H28A 0.9800 .
C28 H28B 0.9800 .
C28 H28C 0.9800 .
C29 C30 1.395(4) .
C29 C34 1.393(4) .
C30 H30 0.9500 .
C30 C31 1.386(4) .
C31 H31 0.9500 .
C31 C32 1.384(6) .
C32 H32 0.9500 .
C32 C33 1.384(5) .
C33 C33 1.463(7) 2_665
C33 C34 1.398(4) .
C35 C36 1.495(7) 4
C35 C36 1.495(7) .
C35 O4 1.269(8) 4
C35 O4 1.269(8) .
C35 O5 1.258(7) .
C35 O5 1.258(7) 4
C36 H36A 0.9800 .
C36 H36B 0.9800 .
C36 H36C 0.9800 .
O4 H4 0.8502 .
O4 O5 0.251(10) 4
O5 Zn1 2.080(7) 4
O5 O4 0.251(10) 4

loop_
_platon_squeeze_void_nr
_platon_squeeze_void_average_x
_platon_squeeze_void_average_y
_platon_squeeze_void_average_z
_platon_squeeze_void_volume
_platon_squeeze_void_count_electrons
_platon_squeeze_void_content
1 0.005 0.250 0.083 1212 312 ' '
2 -0.023 0.750 0.585 1212 312 ' '
